data_7101697
loop_
_publ_author_name
'Benanti, Travis L'
'Saejueng, Pranorm'
'Venkataraman, D'

_publ_section_title
;
 Segregated assemblies in bridged electron-rich and electron-poor
 pi-conjugated moieties.
;
_journal_issue 7
_journal_name_full 'Chemical communications (Cambridge, England)'
_journal_page_first 692
_journal_page_last 694
_journal_paper_doi 10.1039/b610565c
_journal_year 2007
_chemical_compound_source 'synthesis as described'
_chemical_formula_sum 'C42 H28 F13 N O3'
_chemical_formula_weight 841.65
_chemical_name_systematic
;
?
;
_space_group_IT_number 2
_symmetry_cell_setting triclinic
_symmetry_Int_Tables_number 2
_symmetry_space_group_name_Hall '-P 1'
_symmetry_space_group_name_H-M 'P -1'
_atom_sites_solution_hydrogens geom
_atom_sites_solution_primary direct
_atom_sites_solution_secondary difmap
_audit_conform_dict_location ftp://ftp.iucr.org/pub/cif_core.dic
_audit_conform_dict_name cif_core.dic
_audit_conform_dict_version 2.3
_audit_creation_date 2006-10-14T11:04:18-00:00
_audit_creation_method 'WinGX routine CIF_UPDATE'
_cell_angle_alpha 90.655(2)
_cell_angle_beta 91.406(2)
_cell_angle_gamma 104.355(2)
_cell_formula_units_Z 2
_cell_length_a 5.8313(3)
_cell_length_b 8.9482(5)
_cell_length_c 36.8720(19)
_cell_measurement_reflns_used 2862
_cell_measurement_temperature 293
_cell_measurement_theta_max 25.028
_cell_measurement_theta_min 2.91
_cell_measurement_wavelength 0.71073
_cell_volume 1863.03(17)
_computing_cell_refinement 'HKL Scalepack (Otwinowski & Minor 1997)'
_computing_data_collection 'Collect (Bruker AXS BV, 1997-2004)'
_computing_data_reduction 'HKL Denzo and Scalepack (Otwinowski & Minor 1997)'
_computing_molecular_graphics 'Ortep-3 for Windows (Farrugia, 1997)'
_computing_publication_material 'WinGX publication routines (Farrugia, 1999)'
_computing_structure_refinement 'SHELXL-97 (Sheldrick, 1997)'
_computing_structure_solution 'SHELXS-97 (Sheldrick, 1997)'
_diffrn_ambient_temperature 293
_diffrn_detector 'CCD plate'
_diffrn_detector_area_resol_mean 9
_diffrn_measured_fraction_theta_full 0.949
_diffrn_measured_fraction_theta_max 0.949
_diffrn_measurement_device '95mm CCD camera on \k-goniostat'
_diffrn_measurement_device_type KappaCCD
_diffrn_measurement_method 'CCD rotation images, thick slices'
_diffrn_orient_matrix_type 'by Bruker AXS Collect from scalepack cell'
_diffrn_orient_matrix_UB_11 -0.152599
_diffrn_orient_matrix_UB_12 -0.6788E-2
_diffrn_orient_matrix_UB_13 -0.13668E-1
_diffrn_orient_matrix_UB_21 -0.07862
_diffrn_orient_matrix_UB_22 0.120189E-1
_diffrn_orient_matrix_UB_23 0.232766E-1
_diffrn_orient_matrix_UB_31 0.434936E-1
_diffrn_orient_matrix_UB_32 0.114546
_diffrn_orient_matrix_UB_33 -0.2758E-2
_diffrn_radiation_monochromator graphite
_diffrn_radiation_probe x-ray
_diffrn_radiation_type MoK\a
_diffrn_radiation_wavelength 0.71073
_diffrn_reflns_av_R_equivalents 0
_diffrn_reflns_av_unetI/netI 0.0637
_diffrn_reflns_limit_h_max 6
_diffrn_reflns_limit_h_min 0
_diffrn_reflns_limit_k_max 10
_diffrn_reflns_limit_k_min -10
_diffrn_reflns_limit_l_max 43
_diffrn_reflns_limit_l_min -43
_diffrn_reflns_number 6363
_diffrn_reflns_theta_full 25.23
_diffrn_reflns_theta_max 25.23
_diffrn_reflns_theta_min 1.66
_diffrn_source 'Enraf Nonius FR590'
_exptl_absorpt_coefficient_mu 0.138
_exptl_absorpt_correction_type none
_exptl_crystal_colour colorless
_exptl_crystal_density_diffrn 1.5
_exptl_crystal_density_method 'not measured'
_exptl_crystal_description needle
_exptl_crystal_F_000 856
_exptl_crystal_size_max 0.5
_exptl_crystal_size_mid 0.5
_exptl_crystal_size_min 0.05
_refine_diff_density_max 0.372
_refine_diff_density_min -0.344
_refine_diff_density_rms 0.072
_refine_ls_extinction_method none
_refine_ls_goodness_of_fit_ref 1.047
_refine_ls_hydrogen_treatment noref
_refine_ls_matrix_type full
_refine_ls_number_parameters 586
_refine_ls_number_reflns 6363
_refine_ls_number_restraints 78
_refine_ls_restrained_S_all 1.062
_refine_ls_R_factor_all 0.1775
_refine_ls_R_factor_gt 0.1008
_refine_ls_shift/su_max 0
_refine_ls_shift/su_mean 0
_refine_ls_structure_factor_coef Fsqd
_refine_ls_weighting_details 'calc w=1/[\s^2^(Fo^2^)+(0.0883P)^2^+3.5767P] where P=(Fo^2^+2Fc^2^)/3'
_refine_ls_weighting_scheme calc
_refine_ls_wR_factor_gt 0.2332
_refine_ls_wR_factor_ref 0.2773
_reflns_number_gt 3251
_reflns_number_total 6363
_reflns_threshold_expression >2sigma(I)
_cod_data_source_file b610565c.txt
_cod_data_source_block struct_615873
_cod_original_formula_sum 'C42 H28 F13 N1 O3'
_cod_database_code 7101697

loop_
_symmetry_equiv_pos_as_xyz
'x, y, z'
'-x, -y, -z'

loop_
_atom_site_label
_atom_site_type_symbol
_atom_site_fract_x
_atom_site_fract_y
_atom_site_fract_z
_atom_site_U_iso_or_equiv
_atom_site_adp_type
_atom_site_occupancy
_atom_site_symmetry_multiplicity
_atom_site_calc_flag
_atom_site_refinement_flags
_atom_site_disorder_assembly
_atom_site_disorder_group
C1 C 0.5913(9) 0.7574(5) 0.16235(13) 0.0536(12) Uani 1 1 d . . .
H1 H 0.4717 0.779 0.1762 0.064 Uiso 1 1 calc R . .
C2 C 0.8005(9) 0.8690(5) 0.15907(14) 0.0562(13) Uani 1 1 d . . .
C3 C 0.9794(9) 0.8359(6) 0.13733(15) 0.0647(15) Uani 1 1 d . . .
H3 H 1.1201 0.9106 0.1345 0.078 Uiso 1 1 calc R . .
C4 C 0.9471(9) 0.6962(6) 0.12065(15) 0.0636(14) Uani 1 1 d . . .
H4 H 1.0664 0.6771 0.1064 0.076 Uiso 1 1 calc R . .
C5 C 0.7036(9) 0.4294(5) 0.10853(14) 0.0583(13) Uani 1 1 d . . .
H5 H 0.8225 0.4066 0.0948 0.07 Uiso 1 1 calc R . .
C6 C 0.4964(9) 0.3187(6) 0.11348(14) 0.0578(13) Uani 1 1 d . . .
C7 C 0.3148(9) 0.3526(6) 0.13410(14) 0.0598(14) Uani 1 1 d . . .
H7 H 0.1744 0.2777 0.137 0.072 Uiso 1 1 calc R . .
C8 C 0.3442(9) 0.4941(6) 0.14970(14) 0.0599(14) Uani 1 1 d . . .
H8 H 0.2241 0.5146 0.1636 0.072 Uiso 1 1 calc R . .
C9 C 0.5549(8) 0.6118(5) 0.14526(13) 0.0509(12) Uani 1 1 d . . .
C10 C 0.7350(8) 0.5775(5) 0.12437(13) 0.0503(12) Uani 1 1 d . . .
C11 C 0.6219(10) 0.1251(6) 0.07912(16) 0.0704(16) Uani 1 1 d . . .
H11A H 0.765 0.1337 0.0938 0.084 Uiso 1 1 calc R . .
H11B H 0.6609 0.191 0.0583 0.084 Uiso 1 1 calc R . .
C12 C 0.5220(11) -0.0401(6) 0.06676(17) 0.0771(17) Uani 1 1 d . . .
H12A H 0.374 -0.048 0.0534 0.093 Uiso 1 1 calc R . .
H12B H 0.4882 -0.1049 0.0879 0.093 Uiso 1 1 calc R . .
C13 C 0.6903(12) -0.0988(7) 0.04290(19) 0.0876(19) Uani 1 1 d . . .
H13A H 0.715 -0.0385 0.021 0.105 Uiso 1 1 calc R . .
H13B H 0.8421 -0.0837 0.0556 0.105 Uiso 1 1 calc R . .
C14 C 0.6000(14) -0.2669(8) 0.0326(2) 0.116(3) Uani 1 1 d . . .
H14A H 0.4692 -0.2774 0.0152 0.139 Uiso 1 1 calc R . .
H14B H 0.5384 -0.3231 0.054 0.139 Uiso 1 1 calc R . .
C15 C 0.791(2) -0.3447(11) 0.0157(3) 0.149(4) Uani 1 1 d . . .
H15A H 0.9401 -0.3118 0.0293 0.178 Uiso 1 1 calc R . .
H15B H 0.7375 -0.4561 0.0169 0.178 Uiso 1 1 calc R . .
C16 C 0.822(2) -0.3019(13) -0.0192(3) 0.175(5) Uani 1 1 d . . .
H16A H 0.9291 -0.3536 -0.0302 0.263 Uiso 1 1 calc R . .
H16B H 0.8854 -0.1924 -0.0202 0.263 Uiso 1 1 calc R . .
H16C H 0.6718 -0.3295 -0.0322 0.263 Uiso 1 1 calc R . .
C17 C 0.8378(9) 1.0158(6) 0.17782(14) 0.0595(13) Uani 1 1 d . . .
C18 C 0.8731(9) 1.1363(6) 0.19394(14) 0.0586(13) Uani 1 1 d . . .
C19 C 0.9201(9) 1.2791(5) 0.21391(13) 0.0537(13) Uani 1 1 d . . .
C20 C 0.7744(9) 1.3798(5) 0.21031(14) 0.0590(13) Uani 1 1 d . . .
H20 H 0.6437 1.3547 0.1944 0.071 Uiso 1 1 calc R . .
C21 C 0.8212(9) 1.5166(5) 0.22999(14) 0.0593(14) Uani 1 1 d . . .
H21 H 0.7226 1.5833 0.2273 0.071 Uiso 1 1 calc R . .
C22 C 1.0144(9) 1.5542(5) 0.25362(13) 0.0532(13) Uani 1 1 d . . .
C23 C 1.1616(9) 1.4566(5) 0.25758(14) 0.0577(13) Uani 1 1 d . . .
H23 H 1.2919 1.4824 0.2735 0.069 Uiso 1 1 calc R . .
C24 C 1.1151(9) 1.3205(6) 0.23783(15) 0.0611(14) Uani 1 1 d . . .
H24 H 1.2155 1.255 0.2405 0.073 Uiso 1 1 calc R . .
C25 C 0.9586(9) 1.8689(5) 0.31976(14) 0.0563(13) Uani 1 1 d . . .
C26 C 0.8083(10) 1.8964(7) 0.34522(16) 0.0737(16) Uani 1 1 d . . .
H26 H 0.6754 1.8192 0.3507 0.088 Uiso 1 1 calc R . .
C27 C 0.8514(10) 2.0400(7) 0.36328(17) 0.0828(19) Uani 1 1 d . . .
H27 H 0.7466 2.0575 0.3805 0.099 Uiso 1 1 calc R . .
C28 C 1.0465(11) 2.1540(7) 0.35566(17) 0.0786(18) Uani 1 1 d . . .
C29 C 1.4265(9) 2.2409(6) 0.32161(15) 0.0640(15) Uani 1 1 d . . .
H29 H 1.4634 2.3369 0.3333 0.077 Uiso 1 1 calc R . .
C30 C 1.5751(10) 2.2100(6) 0.29642(15) 0.0661(15) Uani 1 1 d . . .
H30 H 1.713 2.2841 0.2914 0.079 Uiso 1 1 calc R . .
C31 C 1.5232(9) 2.0684(6) 0.27797(14) 0.0642(15) Uani 1 1 d . . .
H31 H 1.625 2.049 0.2605 0.077 Uiso 1 1 calc R . .
C32 C 1.3220(9) 1.9573(5) 0.28554(13) 0.0536(13) Uani 1 1 d . . .
C33 C 1.1663(8) 1.9854(5) 0.31158(13) 0.0516(12) Uani 1 1 d . . .
C34 C 1.2170(9) 2.1310(6) 0.33058(14) 0.0611(14) Uani 1 1 d . . .
C35 C 1.2725(10) 1.8097(6) 0.26566(14) 0.0617(14) Uani 1 1 d . . .
C36 C 0.9038(9) 1.7184(6) 0.30011(14) 0.0586(13) Uani 1 1 d . . .
C37 C 1.0681(12) 2.3168(10) 0.3738(2) 0.105(2) Uani 1 1 d D . .
C38 C 1.2088(15) 2.3338(9) 0.4082(2) 0.114(3) Uani 1 1 d D . .
C39 C 1.306(2) 2.4991(11) 0.4257(3) 0.196(6) Uani 1 1 d D . .
C40 C 1.168(2) 2.6068(10) 0.4316(3) 0.163(5) Uani 1 1 d D A .
C41 C 1.268(3) 2.7530(14) 0.4569(4) 0.186(6) Uani 1 1 d D . .
F1 F 1.1585(8) 2.4370(4) 0.35140(12) 0.1071(13) Uani 1 1 d D . .
F2 F 0.8491(7) 2.3384(5) 0.38150(14) 0.1329(17) Uani 1 1 d D . .
F3 F 1.0796(9) 2.2357(6) 0.43092(13) 0.1358(17) Uani 1 1 d D . .
F4 F 1.4063(8) 2.2916(6) 0.40320(11) 0.1255(16) Uani 1 1 d D . .
F5 F 1.3937(14) 2.4796(7) 0.45879(17) 0.197(3) Uani 1 1 d D . .
F6 F 1.4701(11) 2.5977(9) 0.40251(19) 0.204(3) Uani 1 1 d D . .
F7 F 0.9653(12) 2.5067(9) 0.4495(2) 0.208(3) Uani 1 1 d D . .
F8 F 1.0647(13) 2.6411(7) 0.40005(19) 0.188(3) Uani 1 1 d D . .
F9 F 1.177(8) 2.726(3) 0.4913(7) 0.316(18) Uani 0.5 1 d PDU A 1
F10 F 1.510(3) 2.785(2) 0.4595(10) 0.191(9) Uani 0.5 1 d PDU A 1
C42 C 1.214(4) 2.9043(16) 0.4439(6) 0.30(4) Uani 0.5 1 d PD A 1
F11 F 1.353(4) 2.911(3) 0.4163(5) 0.215(8) Uani 0.5 1 d PD A 1
F12 F 0.988(4) 2.838(4) 0.4490(12) 0.243(16) Uani 0.5 1 d PDU A 1
F13 F 1.293(6) 2.996(3) 0.4722(8) 0.258(16) Uani 0.5 1 d PDU A 1
F9A F 1.354(6) 2.716(2) 0.4896(5) 0.206(11) Uani 0.5 1 d PDU A 2
F10A F 1.443(6) 2.848(4) 0.4387(7) 0.275(19) Uani 0.5 1 d PDU A 2
C42A C 1.099(4) 2.853(3) 0.4675(7) 0.25(4) Uani 0.5 1 d PD A 2
F11A F 1.023(6) 2.890(3) 0.4357(7) 0.205(14) Uani 0.5 1 d PDU A 2
F12A F 0.949(5) 2.758(3) 0.4874(7) 0.253(11) Uani 0.5 1 d PDU A 2
F13A F 1.237(5) 2.962(3) 0.4873(9) 0.266(18) Uani 0.5 1 d PDU A 2
N1 N 1.0629(7) 1.6981(4) 0.27400(11) 0.0544(11) Uani 1 1 d . . .
O1 O 0.4464(6) 0.1708(4) 0.09988(10) 0.0714(11) Uani 1 1 d . . .
O2 O 0.7328(7) 1.6139(4) 0.30677(11) 0.0777(12) Uani 1 1 d . . .
O3 O 1.4041(8) 1.7799(4) 0.24332(12) 0.0938(15) Uani 1 1 d . . .

loop_
_atom_site_aniso_label
_atom_site_aniso_U_11
_atom_site_aniso_U_22
_atom_site_aniso_U_33
_atom_site_aniso_U_23
_atom_site_aniso_U_13
_atom_site_aniso_U_12
C1 0.056(3) 0.050(3) 0.056(3) -0.004(2) 0.008(2) 0.015(2)
C2 0.065(3) 0.042(3) 0.060(3) -0.004(2) 0.005(3) 0.009(2)
C3 0.060(3) 0.046(3) 0.081(4) -0.011(3) 0.008(3) -0.001(2)
C4 0.057(3) 0.054(3) 0.078(4) -0.009(3) 0.016(3) 0.011(3)
C5 0.060(3) 0.049(3) 0.063(3) -0.011(2) 0.010(3) 0.008(2)
C6 0.065(3) 0.046(3) 0.058(3) -0.010(2) 0.000(3) 0.006(3)
C7 0.055(3) 0.054(3) 0.063(3) -0.007(3) 0.005(3) 0.000(2)
C8 0.054(3) 0.058(3) 0.066(3) -0.006(3) 0.011(3) 0.012(3)
C9 0.055(3) 0.044(3) 0.052(3) -0.004(2) 0.004(2) 0.008(2)
C10 0.052(3) 0.045(3) 0.052(3) -0.003(2) 0.006(2) 0.008(2)
C11 0.079(4) 0.055(3) 0.074(4) -0.018(3) 0.009(3) 0.012(3)
C12 0.091(4) 0.053(3) 0.083(4) -0.018(3) -0.001(3) 0.010(3)
C13 0.097(5) 0.073(4) 0.094(5) -0.027(3) 0.005(4) 0.024(4)
C14 0.129(6) 0.086(5) 0.135(7) -0.054(5) 0.008(5) 0.035(5)
C15 0.193(10) 0.106(7) 0.148(9) -0.036(6) -0.017(8) 0.042(7)
C16 0.205(11) 0.187(11) 0.136(9) 0.046(8) 0.051(8) 0.046(9)
C17 0.068(3) 0.050(3) 0.058(3) -0.005(3) 0.005(3) 0.012(3)
C18 0.063(3) 0.046(3) 0.062(3) -0.006(3) 0.011(3) 0.004(2)
C19 0.059(3) 0.041(3) 0.056(3) -0.004(2) 0.008(3) 0.003(2)
C20 0.062(3) 0.051(3) 0.060(3) -0.005(3) -0.006(3) 0.008(3)
C21 0.069(4) 0.043(3) 0.067(3) -0.003(3) 0.003(3) 0.017(3)
C22 0.059(3) 0.037(3) 0.058(3) -0.002(2) 0.007(3) 0.000(2)
C23 0.055(3) 0.051(3) 0.064(3) -0.010(3) 0.001(3) 0.008(3)
C24 0.060(3) 0.049(3) 0.076(4) -0.003(3) 0.007(3) 0.015(2)
C25 0.056(3) 0.052(3) 0.057(3) -0.005(2) 0.005(3) 0.006(2)
C26 0.056(3) 0.075(4) 0.082(4) -0.010(3) 0.018(3) 0.001(3)
C27 0.066(4) 0.082(4) 0.089(4) -0.034(4) 0.020(3) -0.003(3)
C28 0.072(4) 0.074(4) 0.084(4) -0.031(3) 0.009(3) 0.008(3)
C29 0.065(3) 0.050(3) 0.070(4) -0.015(3) 0.006(3) 0.001(3)
C30 0.062(3) 0.054(3) 0.073(4) -0.004(3) 0.013(3) -0.005(3)
C31 0.069(3) 0.052(3) 0.065(3) -0.003(3) 0.019(3) 0.002(3)
C32 0.061(3) 0.040(3) 0.055(3) -0.001(2) 0.011(3) 0.003(2)
C33 0.055(3) 0.043(3) 0.053(3) -0.003(2) 0.001(2) 0.004(2)
C34 0.056(3) 0.057(3) 0.065(3) -0.013(3) 0.008(3) 0.005(3)
C35 0.073(4) 0.046(3) 0.061(3) -0.005(2) 0.017(3) 0.003(3)
C36 0.059(3) 0.053(3) 0.060(3) -0.005(3) 0.006(3) 0.008(3)
C37 0.070(5) 0.132(7) 0.105(6) -0.030(5) 0.021(4) 0.012(4)
C38 0.096(6) 0.147(8) 0.092(6) -0.021(5) 0.020(5) 0.014(5)
C39 0.292(17) 0.119(8) 0.177(12) -0.103(9) -0.085(12) 0.062(10)
C40 0.171(11) 0.130(8) 0.171(11) -0.086(8) 0.022(9) 0.009(8)
C41 0.207(16) 0.130(11) 0.220(18) -0.096(12) 0.009(13) 0.043(11)
F1 0.145(4) 0.075(2) 0.109(3) -0.013(2) 0.003(3) 0.043(2)
F2 0.084(3) 0.153(4) 0.170(4) -0.070(3) -0.007(3) 0.047(3)
F3 0.138(4) 0.143(4) 0.112(3) -0.004(3) 0.035(3) 0.005(3)
F4 0.087(3) 0.195(5) 0.096(3) -0.041(3) -0.013(2) 0.042(3)
F5 0.289(8) 0.166(5) 0.119(4) -0.057(4) -0.068(5) 0.037(5)
F6 0.148(5) 0.223(7) 0.185(6) 0.003(5) 0.049(4) -0.067(5)
F7 0.148(5) 0.251(7) 0.215(7) -0.028(6) 0.080(5) 0.027(5)
F8 0.241(7) 0.162(5) 0.175(6) -0.094(5) -0.079(5) 0.092(5)
F9 0.52(5) 0.27(2) 0.23(2) -0.004(18) 0.19(3) 0.20(3)
F10 0.140(11) 0.160(14) 0.26(2) -0.121(16) -0.023(14) 0.016(11)
C42 0.098(19) 0.18(3) 0.61(12) -0.25(6) 0.01(4) 0.02(2)
F11 0.206(18) 0.218(18) 0.186(17) 0.017(13) 0.081(14) -0.018(14)
F12 0.24(2) 0.24(3) 0.28(3) -0.11(3) 0.05(3) 0.12(2)
F13 0.39(4) 0.095(9) 0.28(3) -0.105(14) -0.16(2) 0.067(14)
F9A 0.31(3) 0.217(16) 0.144(14) -0.106(14) -0.103(18) 0.182(19)
F10A 0.32(4) 0.26(3) 0.20(3) 0.04(2) -0.02(2) -0.02(2)
C42A 0.40(10) 0.17(4) 0.19(5) -0.04(4) -0.09(6) 0.12(6)
F11A 0.27(3) 0.159(15) 0.19(2) -0.030(12) -0.101(19) 0.075(15)
F12A 0.35(3) 0.22(2) 0.21(2) 0.000(15) 0.10(2) 0.11(2)
F13A 0.28(2) 0.27(3) 0.28(3) -0.22(3) -0.068(19) 0.14(2)
N1 0.062(3) 0.038(2) 0.058(3) -0.0066(18) 0.009(2) 0.0004(19)
O1 0.077(2) 0.049(2) 0.081(3) -0.0203(19) 0.011(2) 0.0017(18)
O2 0.069(2) 0.063(2) 0.088(3) -0.013(2) 0.022(2) -0.009(2)
O3 0.108(3) 0.062(2) 0.098(3) -0.017(2) 0.053(3) -0.008(2)

loop_
_atom_type_symbol
_atom_type_number_in_cell
C 84
H 56
F 26
N 2
O 6

loop_
_geom_angle_atom_site_label_1
_geom_angle_atom_site_label_2
_geom_angle_atom_site_label_3
_geom_angle
C2 C1 C9 121.5(4)
C2 C1 H1 119.3
C9 C1 H1 119.3
C1 C2 C3 118.8(4)
C1 C2 C17 120.7(5)
C3 C2 C17 120.6(5)
C4 C3 C2 120.5(5)
C4 C3 H3 119.8
C2 C3 H3 119.8
C3 C4 C10 121.8(5)
C3 C4 H4 119.1
C10 C4 H4 119.1
C6 C5 C10 119.8(5)
C6 C5 H5 120.1
C10 C5 H5 120.1
O1 C6 C5 125.2(5)
O1 C6 C7 114.3(4)
C5 C6 C7 120.4(4)
C8 C7 C6 120.2(5)
C8 C7 H7 119.9
C6 C7 H7 119.9
C7 C8 C9 121.3(5)
C7 C8 H8 119.4
C9 C8 H8 119.4
C1 C9 C10 119.8(4)
C1 C9 C8 121.9(4)
C10 C9 C8 118.3(4)
C9 C10 C5 120.0(4)
C9 C10 C4 117.6(4)
C5 C10 C4 122.4(4)
O1 C11 C12 107.8(4)
O1 C11 H11A 110.1
C12 C11 H11A 110.1
O1 C11 H11B 110.1
C12 C11 H11B 110.1
H11A C11 H11B 108.5
C11 C12 C13 112.3(5)
C11 C12 H12A 109.1
C13 C12 H12A 109.1
C11 C12 H12B 109.1
C13 C12 H12B 109.1
H12A C12 H12B 107.9
C14 C13 C12 112.8(5)
C14 C13 H13A 109
C12 C13 H13A 109
C14 C13 H13B 109
C12 C13 H13B 109
H13A C13 H13B 107.8
C13 C14 C15 115.0(7)
C13 C14 H14A 108.5
C15 C14 H14A 108.5
C13 C14 H14B 108.5
C15 C14 H14B 108.5
H14A C14 H14B 107.5
C16 C15 C14 108.7(9)
C16 C15 H15A 109.9
C14 C15 H15A 109.9
C16 C15 H15B 109.9
C14 C15 H15B 109.9
H15A C15 H15B 108.3
C15 C16 H16A 109.5
C15 C16 H16B 109.5
H16A C16 H16B 109.5
C15 C16 H16C 109.5
H16A C16 H16C 109.5
H16B C16 H16C 109.5
C18 C17 C2 178.2(6)
C17 C18 C19 178.4(6)
C20 C19 C24 118.1(4)
C20 C19 C18 121.6(5)
C24 C19 C18 120.3(5)
C21 C20 C19 120.8(5)
C21 C20 H20 119.6
C19 C20 H20 119.6
C22 C21 C20 119.8(5)
C22 C21 H21 120.1
C20 C21 H21 120.1
C23 C22 C21 120.4(4)
C23 C22 N1 120.1(5)
C21 C22 N1 119.5(5)
C22 C23 C24 119.7(5)
C22 C23 H23 120.2
C24 C23 H23 120.2
C23 C24 C19 121.2(5)
C23 C24 H24 119.4
C19 C24 H24 119.4
C26 C25 C33 120.2(5)
C26 C25 C36 119.6(5)
C33 C25 C36 120.1(4)
C25 C26 C27 120.8(5)
C25 C26 H26 119.6
C27 C26 H26 119.6
C28 C27 C26 120.2(5)
C28 C27 H27 119.9
C26 C27 H27 119.9
C27 C28 C34 122.0(5)
C27 C28 C37 117.1(5)
C34 C28 C37 120.7(5)
C30 C29 C34 121.8(5)
C30 C29 H29 119.1
C34 C29 H29 119.1
C29 C30 C31 120.6(5)
C29 C30 H30 119.7
C31 C30 H30 119.7
C32 C31 C30 120.1(5)
C32 C31 H31 119.9
C30 C31 H31 119.9
C31 C32 C33 120.5(4)
C31 C32 C35 118.8(5)
C33 C32 C35 120.7(4)
C32 C33 C25 120.4(4)
C32 C33 C34 119.9(4)
C25 C33 C34 119.7(4)
C29 C34 C28 126.0(5)
C29 C34 C33 117.1(5)
C28 C34 C33 116.9(5)
O3 C35 N1 119.9(4)
O3 C35 C32 122.8(5)
N1 C35 C32 117.3(4)
O2 C36 N1 120.4(4)
O2 C36 C25 122.6(5)
N1 C36 C25 116.9(4)
F1 C37 F2 102.7(7)
F1 C37 C38 110.3(6)
F2 C37 C38 107.7(6)
F1 C37 C28 113.5(5)
F2 C37 C28 111.2(5)
C38 C37 C28 111.0(7)
F4 C38 F3 107.9(7)
F4 C38 C37 109.9(6)
F3 C38 C37 105.9(7)
F4 C38 C39 101.4(7)
F3 C38 C39 112.3(7)
C37 C38 C39 119.1(7)
F5 C39 C40 104.0(9)
F5 C39 F6 114.7(10)
C40 C39 F6 95.0(9)
F5 C39 C38 106.8(8)
C40 C39 C38 124.8(9)
F6 C39 C38 111.4(8)
F8 C40 C39 111.7(8)
F8 C40 F7 101.9(9)
C39 C40 F7 99.6(9)
F8 C40 C41 112.9(9)
C39 C40 C41 120.1(10)
F7 C40 C41 107.9(9)
F10A C41 F9A 110(2)
F10A C41 F10 46.6(15)
F9A C41 F10 66.1(15)
F10A C41 F9 142(2)
F9A C41 F9 45.3(16)
F10 C41 F9 109(2)
F10A C41 C42A 105(2)
F9A C41 C42A 103.8(16)
F10 C41 C42A 129.8(15)
F9 C41 C42A 65.7(19)
F10A C41 C42 64(2)
F9A C41 C42 130.9(12)
F10 C41 C42 104.5(18)
F9 C41 C42 107.1(17)
C42A C41 C42 43.4(13)
F10A C41 C40 106.7(17)
F9A C41 C40 112.4(12)
F10 C41 C40 110.2(11)
F9 C41 C40 109.8(16)
C42A C41 C40 118.4(15)
C42 C41 C40 115.7(10)
F11 C42 F13 118(2)
F11 C42 F12 134(2)
F13 C42 F12 108(2)
F11 C42 C41 91.9(15)
F13 C42 C41 100.7(17)
F12 C42 C41 87(2)
F13A C42A F12A 111(2)
F13A C42A F11A 118(2)
F12A C42A F11A 118(2)
F13A C42A C41 102.2(16)
F12A C42A C41 101.1(19)
F11A C42A C41 102(2)
C36 N1 C35 124.5(4)
C36 N1 C22 118.9(4)
C35 N1 C22 116.6(4)
C6 O1 C11 118.3(4)

loop_
_geom_bond_atom_site_label_1
_geom_bond_atom_site_label_2
_geom_bond_distance
C1 C2 1.381(6)
C1 C9 1.406(6)
C1 H1 0.93
C2 C3 1.417(7)
C2 C17 1.442(7)
C3 C4 1.355(7)
C3 H3 0.93
C4 C10 1.427(6)
C4 H4 0.93
C5 C6 1.377(7)
C5 C10 1.410(6)
C5 H5 0.93
C6 O1 1.369(5)
C6 C7 1.409(7)
C7 C8 1.354(7)
C7 H7 0.93
C8 C9 1.420(6)
C8 H8 0.93
C9 C10 1.409(6)
C11 O1 1.428(6)
C11 C12 1.509(7)
C11 H11A 0.97
C11 H11B 0.97
C12 C13 1.516(8)
C12 H12A 0.97
C12 H12B 0.97
C13 C14 1.506(8)
C13 H13A 0.97
C13 H13B 0.97
C14 C15 1.589(11)
C14 H14A 0.97
C14 H14B 0.97
C15 C16 1.352(12)
C15 H15A 0.97
C15 H15B 0.97
C16 H16A 0.96
C16 H16B 0.96
C16 H16C 0.96
C17 C18 1.195(6)
C18 C19 1.430(7)
C19 C20 1.389(7)
C19 C24 1.394(7)
C20 C21 1.380(7)
C20 H20 0.93
C21 C22 1.378(7)
C21 H21 0.93
C22 C23 1.375(7)
C22 N1 1.446(6)
C23 C24 1.375(7)
C23 H23 0.93
C24 H24 0.93
C25 C26 1.361(7)
C25 C33 1.430(6)
C25 C36 1.481(7)
C26 C27 1.404(7)
C26 H26 0.93
C27 C28 1.364(8)
C27 H27 0.93
C28 C34 1.424(7)
C28 C37 1.570(9)
C29 C30 1.358(7)
C29 C34 1.414(7)
C29 H29 0.93
C30 C31 1.393(7)
C30 H30 0.93
C31 C32 1.374(6)
C31 H31 0.93
C32 C33 1.400(6)
C32 C35 1.464(7)
C33 C34 1.433(6)
C35 O3 1.211(6)
C35 N1 1.417(6)
C36 O2 1.218(6)
C36 N1 1.394(6)
C37 F1 1.370(8)
C37 F2 1.374(7)
C37 C38 1.479(9)
C38 F4 1.314(8)
C38 F3 1.327(8)
C38 C39 1.571(9)
C39 F5 1.343(10)
C39 C40 1.418(12)
C39 F6 1.437(13)
C40 F8 1.370(11)
C40 F7 1.470(10)
C40 C41 1.577(11)
C41 F10A 1.354(19)
C41 F9A 1.369(15)
C41 F10 1.370(15)
C41 F9 1.385(17)
C41 C42A 1.540(11)
C41 C42 1.541(10)
C42 F11 1.309(18)
C42 F13 1.321(17)
C42 F12 1.324(19)
C42A F13A 1.303(19)
C42A F12A 1.306(19)
C42A F11A 1.317(19)
